data_7058343
loop_
_publ_author_name
'Malan, Frederick P.'
'Singleton, Eric'
'van Rooyen, Petrus H.'
'Landman, Maril\'e'

_publ_section_title
;
 Tandem transfer hydrogenation--epoxidation of ketone substrates catalysed
 by alkene-tethered Ru(ii)--NHC complexes
;
_journal_issue 22
_journal_name_full 'New Journal of Chemistry'
_journal_page_first 8472
_journal_paper_doi 10.1039/C9NJ01220F
_journal_volume 43
_journal_year 2019
_chemical_formula_sum 'C38 H38 Cl2 F6 N2 P2 Ru'
_chemical_formula_weight 870.61
_space_group_crystal_system monoclinic
_space_group_IT_number 14
_space_group_name_Hall '-P 2yn'
_space_group_name_H-M_alt 'P 1 21/n 1'
_symmetry_space_group_name_Hall '-P 2yn'
_symmetry_space_group_name_H-M 'P 1 21/n 1'
_atom_sites_solution_hydrogens geom
_audit_creation_method SHELXL-2013
_audit_update_record
;
2019-03-06 deposited with the CCDC.    2019-05-01 downloaded from the CCDC.
;
_cell_angle_alpha 90
_cell_angle_beta 93.545(2)
_cell_angle_gamma 90
_cell_formula_units_Z 4
_cell_length_a 13.8600(6)
_cell_length_b 13.9831(7)
_cell_length_c 18.9389(9)
_cell_measurement_reflns_used 9645
_cell_measurement_temperature 150(2)
_cell_measurement_theta_max 26.40
_cell_measurement_theta_min 2.29
_cell_volume 3663.4(3)
_computing_structure_refinement 'SHELXL-2013 (Sheldrick, 2013)'
_diffrn_ambient_temperature 150(2)
_diffrn_measured_fraction_theta_full 0.997
_diffrn_measured_fraction_theta_max 0.997
_diffrn_measurement_device_type 'Bruker APEX-II CCD'
_diffrn_measurement_method '\f and \w scans'
_diffrn_radiation_type MoK\a
_diffrn_radiation_wavelength 0.71073
_diffrn_reflns_av_R_equivalents 0.0478
_diffrn_reflns_av_unetI/netI 0.0207
_diffrn_reflns_Laue_measured_fraction_full 0.997
_diffrn_reflns_Laue_measured_fraction_max 0.997
_diffrn_reflns_limit_h_max 17
_diffrn_reflns_limit_h_min -17
_diffrn_reflns_limit_k_max 17
_diffrn_reflns_limit_k_min -17
_diffrn_reflns_limit_l_max 23
_diffrn_reflns_limit_l_min -23
_diffrn_reflns_number 113210
_diffrn_reflns_point_group_measured_fraction_full 0.997
_diffrn_reflns_point_group_measured_fraction_max 0.997
_diffrn_reflns_theta_full 25.242
_diffrn_reflns_theta_max 26.515
_diffrn_reflns_theta_min 2.155
_exptl_absorpt_coefficient_mu 0.723
_exptl_absorpt_correction_T_max 0.7784
_exptl_absorpt_correction_T_min 0.7111
_exptl_absorpt_correction_type multi-scan
_exptl_absorpt_process_details
;
SADABS-2014/5 (Bruker,2014/5) was used for absorption correction.
wR2(int) was 0.0901 before and 0.0399 after correction.
The Ratio of minimum to maximum transmission is 0.9135.
The \l/2 correction factor is Not present.
;
_exptl_crystal_colour yellow
_exptl_crystal_density_diffrn 1.578
_exptl_crystal_description block
_exptl_crystal_F_000 1768
_exptl_crystal_size_max 0.386
_exptl_crystal_size_mid 0.287
_exptl_crystal_size_min 0.220
_refine_diff_density_max 1.980
_refine_diff_density_min -1.824
_refine_diff_density_rms 0.111
_refine_ls_extinction_method none
_refine_ls_goodness_of_fit_ref 1.535
_refine_ls_hydrogen_treatment constr
_refine_ls_matrix_type full
_refine_ls_number_parameters 461
_refine_ls_number_reflns 7590
_refine_ls_number_restraints 0
_refine_ls_restrained_S_all 1.535
_refine_ls_R_factor_all 0.0678
_refine_ls_R_factor_gt 0.0532
_refine_ls_shift/su_max 0.001
_refine_ls_shift/su_mean 0.000
_refine_ls_structure_factor_coef Fsqd
_refine_ls_weighting_details 'w=1/[\s^2^(Fo^2^)+(0.1000P)^2^] where P=(Fo^2^+2Fc^2^)/3'
_refine_ls_weighting_scheme calc
_refine_ls_wR_factor_gt 0.1780
_refine_ls_wR_factor_ref 0.1895
_reflns_Friedel_coverage 0.000
_reflns_number_gt 6271
_reflns_number_total 7590
_reflns_threshold_expression 'I > 2\s(I)'
_cod_data_source_file c9nj01220f2.cif
_cod_data_source_block mo_FMR42_2_0m_a
_cod_depositor_comments
;
The following automatic conversions were performed:

'_exptl_absorpt_correction_type' value 'Multi-scan' changed to
'multi-scan' according to
/home/data/users/saulius/crontab/automatic-downloads/rss-feeds/RSC/lib/dictionaries/cif_core.dic
dictionary named 'cif_core.dic' version 2.4.2 from 2011-04-26.

Automatic conversion script
Id: cif_fix_values 4973 2017-02-22 13:04:09Z antanas 

 Adding full bibliography for 7058342--7058349.cif.
;
_cod_database_code 7058343
_shelx_space_group_comment
;
The symmetry employed for this shelxl refinement is uniquely defined
by the following loop, which should always be used as a source of
symmetry information in preference to the above space-group names.
They are only intended as comments.
;
_shelx_estimated_absorpt_t_min 0.768
_shelx_estimated_absorpt_t_max 0.857
_shelxl_version_number 2013-3

loop_
_space_group_symop_operation_xyz
'x, y, z'
'-x+1/2, y+1/2, -z+1/2'
'-x, -y, -z'
'x-1/2, -y-1/2, z-1/2'

loop_
_atom_site_label
_atom_site_type_symbol
_atom_site_fract_x
_atom_site_fract_y
_atom_site_fract_z
_atom_site_U_iso_or_equiv
_atom_site_adp_type
_atom_site_occupancy
_atom_site_site_symmetry_order
_atom_site_calc_flag
_atom_site_refinement_flags_posn
_atom_site_refinement_flags_adp
Ru1 Ru 0.13459(2) 0.74539(2) 0.56363(2) 0.02136(15) Uani 1 1 d . .
Cl39 Cl 0.60243(11) 0.89810(11) 0.63830(7) 0.0617(4) Uani 1 1 d . .
Cl40 Cl 0.5473(2) 0.8643(2) 0.77942(12) 0.1271(9) Uani 1 1 d . .
P1 P 0.15603(6) 0.87352(7) 0.63906(5) 0.0208(2) Uani 1 1 d . .
P2 P 0.25992(8) 0.37506(9) 0.40267(6) 0.0414(3) Uani 1 1 d . .
F1 F 0.3393(3) 0.3662(4) 0.3477(2) 0.1169(18) Uani 1 1 d . .
F2 F 0.2057(3) 0.2825(3) 0.3732(3) 0.1077(16) Uani 1 1 d . .
F3 F 0.1941(3) 0.4322(4) 0.3468(2) 0.1101(15) Uani 1 1 d . .
F4 F 0.1781(3) 0.3837(3) 0.4577(2) 0.0989(13) Uani 1 1 d . .
F5 F 0.3086(4) 0.4667(3) 0.4326(3) 0.1265(18) Uani 1 1 d . .
F6 F 0.3258(2) 0.3124(3) 0.45529(17) 0.0730(9) Uani 1 1 d . .
N1 N 0.2944(2) 0.6340(2) 0.63372(16) 0.0272(7) Uani 1 1 d . .
N2 N 0.3626(2) 0.7326(2) 0.56694(19) 0.0275(7) Uani 1 1 d . .
C1 C 0.3914(3) 0.6142(3) 0.6405(2) 0.0382(10) Uani 1 1 d . .
H1 H 0.4218 0.5659 0.6693 0.046 Uiso 1 1 calc R U
C2 C 0.2747(2) 0.7064(3) 0.58813(18) 0.0238(8) Uani 1 1 d . .
C3 C 0.4352(3) 0.6754(3) 0.5990(2) 0.0385(10) Uani 1 1 d . .
H3 H 0.5025 0.6792 0.5926 0.046 Uiso 1 1 calc R U
C4 C 0.2153(3) 0.5963(3) 0.67305(19) 0.0311(9) Uani 1 1 d . .
H4A H 0.2141 0.6285 0.7195 0.037 Uiso 1 1 calc R U
H4B H 0.2242 0.5268 0.6812 0.037 Uiso 1 1 calc R U
C5 C 0.1217(3) 0.6145(3) 0.62977(19) 0.0274(8) Uani 1 1 d . .
C6 C 0.0570(3) 0.6845(3) 0.6522(2) 0.0283(8) Uani 1 1 d . .
H6A H 0.0724 0.7128 0.6995 0.034 Uiso 1 1 calc R U
H6B H -0.0127 0.6712 0.6425 0.034 Uiso 1 1 calc R U
C7 C 0.0825(3) 0.5263(3) 0.5906(2) 0.0429(11) Uani 1 1 d . .
H7A H 0.0208 0.5419 0.5651 0.064 Uiso 1 1 calc R U
H7B H 0.0726 0.4749 0.6246 0.064 Uiso 1 1 calc R U
H7C H 0.1288 0.5052 0.5567 0.064 Uiso 1 1 calc R U
C8 C 0.3831(3) 0.8086(3) 0.5170(2) 0.0293(8) Uani 1 1 d . .
H8A H 0.4466 0.8372 0.5314 0.035 Uiso 1 1 calc R U
H8B H 0.3336 0.8593 0.5200 0.035 Uiso 1 1 calc R U
C9 C 0.3843(3) 0.7758(3) 0.4416(2) 0.0310(9) Uani 1 1 d . .
C10 C 0.3726(3) 0.8458(3) 0.3887(2) 0.0342(9) Uani 1 1 d . .
H10 H 0.3644 0.9108 0.4017 0.041 Uiso 1 1 calc R U
C11 C 0.3727(3) 0.8213(4) 0.3174(2) 0.0416(12) Uani 1 1 d . .
H11 H 0.3661 0.8693 0.2819 0.050 Uiso 1 1 calc R U
C12 C 0.3825(3) 0.7270(4) 0.2989(3) 0.0436(12) Uani 1 1 d . .
H12 H 0.3813 0.7094 0.2504 0.052 Uiso 1 1 calc R U
C13 C 0.3944(4) 0.6573(4) 0.3508(3) 0.0482(12) Uani 1 1 d . .
H13 H 0.4012 0.5923 0.3374 0.058 Uiso 1 1 calc R U
C14 C 0.3964(3) 0.6813(3) 0.4219(2) 0.0400(10) Uani 1 1 d . .
H14 H 0.4060 0.6332 0.4570 0.048 Uiso 1 1 calc R U
C15 C 0.0631(4) 0.6735(4) 0.4669(2) 0.0474(13) Uani 1 1 d . .
H15 H 0.0483 0.6037 0.4623 0.057 Uiso 1 1 calc R U
C16 C 0.1497(3) 0.7184(4) 0.4477(2) 0.0387(10) Uani 1 1 d . .
H16 H 0.2054 0.6865 0.4262 0.046 Uiso 1 1 calc R U
C17 C 0.1395(3) 0.8168(3) 0.4600(2) 0.0305(9) Uani 1 1 d . .
H17 H 0.1863 0.8677 0.4477 0.037 Uiso 1 1 calc R U
C18 C 0.0458(3) 0.8325(4) 0.4848(2) 0.0373(10) Uani 1 1 d . .
H18 H 0.0163 0.8962 0.4939 0.045 Uiso 1 1 calc R U
C19 C 0.0001(4) 0.7438(4) 0.4901(3) 0.0466(14) Uani 1 1 d . .
H19 H -0.0674 0.7330 0.5041 0.056 Uiso 1 1 calc R U
C20 C 0.2001(3) 0.8494(3) 0.73126(18) 0.0245(8) Uani 1 1 d . .
C21 C 0.2908(3) 0.8097(3) 0.7459(2) 0.0331(9) Uani 1 1 d . .
H21 H 0.3318 0.7969 0.7087 0.040 Uiso 1 1 calc R U
C22 C 0.3219(3) 0.7885(3) 0.8166(2) 0.0408(11) Uani 1 1 d . .
H22 H 0.3847 0.7627 0.8268 0.049 Uiso 1 1 calc R U
C23 C 0.2626(3) 0.8046(3) 0.8704(2) 0.0432(11) Uani 1 1 d . .
H23 H 0.2841 0.7898 0.9178 0.052 Uiso 1 1 calc R U
C24 C 0.1726(3) 0.8420(3) 0.8562(2) 0.0401(11) Uani 1 1 d . .
H24 H 0.1318 0.8537 0.8938 0.048 Uiso 1 1 calc R U
C25 C 0.1399(3) 0.8631(3) 0.78643(19) 0.0291(8) Uani 1 1 d . .
H25 H 0.0763 0.8869 0.7768 0.035 Uiso 1 1 calc R U
C26 C 0.0474(2) 0.9440(3) 0.65235(18) 0.0242(8) Uani 1 1 d . .
C27 C 0.0545(3) 1.0358(3) 0.68055(19) 0.0288(8) Uani 1 1 d . .
H27 H 0.1164 1.0644 0.6889 0.035 Uiso 1 1 calc R U
C28 C -0.0278(3) 1.0864(3) 0.6966(2) 0.0376(10) Uani 1 1 d . .
H28 H -0.0222 1.1494 0.7152 0.045 Uiso 1 1 calc R U
C29 C -0.1178(3) 1.0445(3) 0.6853(2) 0.0388(10) Uani 1 1 d . .
H29 H -0.1739 1.0780 0.6978 0.047 Uiso 1 1 calc R U
C30 C -0.1266(3) 0.9553(3) 0.6565(2) 0.0375(10) Uani 1 1 d . .
H30 H -0.1889 0.9278 0.6483 0.045 Uiso 1 1 calc R U
C31 C -0.0449(3) 0.9039(3) 0.6388(2) 0.0305(9) Uani 1 1 d . .
H31 H -0.0518 0.8424 0.6179 0.037 Uiso 1 1 calc R U
C32 C 0.2371(3) 0.9679(3) 0.61084(19) 0.0244(8) Uani 1 1 d . .
C33 C 0.2086(3) 1.0183(3) 0.5488(2) 0.0298(8) Uani 1 1 d . .
H33 H 0.1492 1.0029 0.5237 0.036 Uiso 1 1 calc R U
C34 C 0.2665(3) 1.0904(3) 0.5237(2) 0.0381(10) Uani 1 1 d . .
H34 H 0.2465 1.1244 0.4819 0.046 Uiso 1 1 calc R U
C35 C 0.3546(3) 1.1127(3) 0.5604(3) 0.0419(11) Uani 1 1 d . .
H35 H 0.3948 1.1615 0.5435 0.050 Uiso 1 1 calc R U
C36 C 0.3815(3) 1.0647(3) 0.6197(2) 0.0416(11) Uani 1 1 d . .
H36 H 0.4413 1.0800 0.6443 0.050 Uiso 1 1 calc R U
C37 C 0.3239(3) 0.9927(3) 0.6462(2) 0.0306(9) Uani 1 1 d . .
H37 H 0.3445 0.9605 0.6887 0.037 Uiso 1 1 calc R U
C38 C 0.6377(5) 0.8620(6) 0.7262(3) 0.091(2) Uani 1 1 d . .
H38A H 0.6642 0.7963 0.7251 0.110 Uiso 1 1 calc R U
H38B H 0.6898 0.9049 0.7454 0.110 Uiso 1 1 calc R U

loop_
_atom_site_aniso_label
_atom_site_aniso_U_11
_atom_site_aniso_U_22
_atom_site_aniso_U_33
_atom_site_aniso_U_23
_atom_site_aniso_U_13
_atom_site_aniso_U_12
Ru1 0.0206(2) 0.0236(2) 0.0195(2) 0.00042(10) -0.00237(14) -0.00677(10)
Cl39 0.0686(9) 0.0640(9) 0.0523(8) 0.0171(6) 0.0021(6) -0.0051(7)
Cl40 0.154(2) 0.154(2) 0.0800(13) 0.0053(14) 0.0574(14) -0.0102(17)
P1 0.0184(5) 0.0226(5) 0.0210(5) 0.0003(4) -0.0022(3) -0.0024(4)
P2 0.0324(6) 0.0514(8) 0.0408(7) 0.0002(5) 0.0063(5) -0.0056(5)
F1 0.072(3) 0.213(5) 0.070(2) 0.059(3) 0.038(2) 0.039(3)
F2 0.074(3) 0.102(3) 0.145(4) -0.074(3) -0.005(3) -0.015(2)
F3 0.090(3) 0.140(4) 0.098(3) 0.021(3) -0.022(2) 0.047(3)
F4 0.081(3) 0.120(3) 0.101(3) -0.032(2) 0.048(2) -0.014(2)
F5 0.135(4) 0.077(3) 0.163(4) -0.002(3) -0.027(3) -0.061(3)
F6 0.070(2) 0.078(2) 0.070(2) 0.0264(18) 0.0008(17) -0.0038(18)
N1 0.0286(17) 0.0286(18) 0.0239(16) 0.0041(13) -0.0016(13) 0.0000(13)
N2 0.0220(17) 0.0351(19) 0.0257(18) 0.0011(14) 0.0021(14) 0.0012(13)
C1 0.039(2) 0.040(3) 0.035(2) -0.0002(19) -0.0031(18) 0.0110(19)
C2 0.0231(18) 0.025(2) 0.0233(18) -0.0035(15) -0.0017(14) -0.0041(15)
C3 0.024(2) 0.049(3) 0.042(2) -0.001(2) 0.0023(17) 0.0037(19)
C4 0.036(2) 0.032(2) 0.0249(19) 0.0073(16) 0.0017(16) -0.0015(17)
C5 0.035(2) 0.023(2) 0.0237(19) 0.0041(15) 0.0031(15) -0.0084(16)
C6 0.031(2) 0.026(2) 0.028(2) 0.0049(16) 0.0034(16) -0.0100(16)
C7 0.055(3) 0.029(2) 0.044(3) -0.0002(19) -0.005(2) -0.013(2)
C8 0.0253(19) 0.028(2) 0.035(2) 0.0003(17) 0.0076(16) -0.0061(16)
C9 0.0202(18) 0.035(2) 0.039(2) -0.0025(18) 0.0081(16) -0.0099(17)
C10 0.027(2) 0.036(2) 0.041(2) -0.0006(19) 0.0087(17) -0.0059(17)
C11 0.030(2) 0.060(3) 0.036(3) 0.007(2) 0.0081(18) -0.007(2)
C12 0.035(3) 0.065(3) 0.031(2) -0.015(2) 0.0117(19) -0.010(2)
C13 0.053(3) 0.038(3) 0.056(3) -0.015(2) 0.024(2) -0.002(2)
C14 0.044(2) 0.037(3) 0.040(2) -0.004(2) 0.010(2) -0.005(2)
C15 0.066(3) 0.046(3) 0.028(2) -0.001(2) -0.020(2) -0.027(3)
C16 0.049(3) 0.045(3) 0.022(2) -0.0035(19) -0.0075(18) -0.003(2)
C17 0.032(2) 0.035(2) 0.0238(19) 0.0049(17) -0.0029(15) -0.0034(18)
C18 0.029(2) 0.054(3) 0.028(2) 0.008(2) -0.0073(16) 0.003(2)
C19 0.028(2) 0.082(4) 0.029(2) 0.007(2) -0.007(2) -0.021(2)
C20 0.0272(19) 0.0218(19) 0.0236(18) 0.0001(14) -0.0064(14) -0.0047(15)
C21 0.034(2) 0.028(2) 0.036(2) -0.0079(17) -0.0092(17) 0.0023(17)
C22 0.040(2) 0.034(2) 0.045(3) 0.001(2) -0.022(2) 0.003(2)
C23 0.054(3) 0.038(3) 0.035(2) 0.006(2) -0.018(2) -0.007(2)
C24 0.049(3) 0.043(3) 0.028(2) 0.0101(19) -0.0048(19) -0.013(2)
C25 0.033(2) 0.027(2) 0.027(2) 0.0072(16) -0.0028(16) -0.0038(16)
C26 0.0190(17) 0.034(2) 0.0199(17) 0.0070(15) 0.0016(13) 0.0004(15)
C27 0.0280(19) 0.031(2) 0.0271(19) 0.0041(16) 0.0030(15) 0.0032(16)
C28 0.046(3) 0.034(2) 0.033(2) 0.0058(18) 0.0016(19) 0.0107(19)
C29 0.030(2) 0.055(3) 0.032(2) 0.008(2) 0.0056(17) 0.017(2)
C30 0.0190(19) 0.056(3) 0.037(2) 0.009(2) 0.0025(16) 0.0007(18)
C31 0.0239(19) 0.037(2) 0.031(2) 0.0054(17) 0.0009(15) 0.0003(16)
C32 0.0263(18) 0.0199(18) 0.0273(19) -0.0049(14) 0.0053(15) -0.0030(14)
C33 0.029(2) 0.026(2) 0.035(2) -0.0009(17) 0.0037(16) -0.0047(16)
C34 0.048(3) 0.030(2) 0.038(2) 0.0041(18) 0.0179(19) -0.0013(19)
C35 0.042(2) 0.032(2) 0.054(3) -0.004(2) 0.021(2) -0.0136(19)
C36 0.025(2) 0.048(3) 0.052(3) -0.013(2) 0.0060(19) -0.0115(19)
C37 0.0216(18) 0.034(2) 0.037(2) -0.0052(17) 0.0025(16) -0.0037(16)
C38 0.069(4) 0.130(7) 0.076(4) 0.048(5) 0.013(3) 0.019(4)

loop_
_atom_type_symbol
_atom_type_description
_atom_type_scat_dispersion_real
_atom_type_scat_dispersion_imag
_atom_type_scat_source
C C 0.0033 0.0016 'International Tables Vol C Tables 4.2.6.8 and 6.1.1.4'
H H 0.0000 0.0000 'International Tables Vol C Tables 4.2.6.8 and 6.1.1.4'
F F 0.0171 0.0103 'International Tables Vol C Tables 4.2.6.8 and 6.1.1.4'
N N 0.0061 0.0033 'International Tables Vol C Tables 4.2.6.8 and 6.1.1.4'
P P 0.1023 0.0942 'International Tables Vol C Tables 4.2.6.8 and 6.1.1.4'
Ru Ru -1.2594 0.8363 'International Tables Vol C Tables 4.2.6.8 and 6.1.1.4'
Cl Cl 0.1484 0.1585 'International Tables Vol C Tables 4.2.6.8 and 6.1.1.4'

loop_
_geom_angle_atom_site_label_1
_geom_angle_atom_site_label_2
_geom_angle_atom_site_label_3
_geom_angle
C2 Ru1 C17 103.99(15)
C2 Ru1 C6 102.96(14)
C17 Ru1 C6 152.81(15)
C2 Ru1 C5 76.20(14)
C17 Ru1 C5 151.44(15)
C6 Ru1 C5 36.98(14)
C2 Ru1 C18 140.65(15)
C17 Ru1 C18 37.40(15)
C6 Ru1 C18 116.22(15)
C5 Ru1 C18 139.63(15)
C2 Ru1 C16 91.86(16)
C17 Ru1 C16 36.72(16)
C6 Ru1 C16 138.79(16)
C5 Ru1 C16 115.17(16)
C18 Ru1 C16 61.34(17)
C2 Ru1 C19 151.03(18)
C17 Ru1 C19 61.66(16)
C6 Ru1 C19 92.43(16)
C5 Ru1 C19 104.27(16)
C18 Ru1 C19 36.29(17)
C16 Ru1 C19 61.27(18)
C2 Ru1 C15 115.32(18)
C17 Ru1 C15 61.13(16)
C6 Ru1 C15 103.50(16)
C5 Ru1 C15 92.51(16)
C18 Ru1 C15 60.4(2)
C16 Ru1 C15 36.70(17)
C19 Ru1 C15 36.17(19)
C2 Ru1 P1 88.98(10)
C17 Ru1 P1 100.96(11)
C6 Ru1 P1 83.06(10)
C5 Ru1 P1 107.59(10)
C18 Ru1 P1 92.02(13)
C16 Ru1 P1 136.12(13)
C19 Ru1 P1 117.47(15)
C15 Ru1 P1 151.91(15)
C26 P1 C32 100.17(17)
C26 P1 C20 101.27(16)
C32 P1 C20 103.57(16)
C26 P1 Ru1 115.42(12)
C32 P1 Ru1 115.94(12)
C20 P1 Ru1 117.90(12)
F5 P2 F1 90.1(3)
F5 P2 F3 92.7(3)
F1 P2 F3 89.7(2)
F5 P2 F6 90.4(2)
F1 P2 F6 88.4(2)
F3 P2 F6 176.4(3)
F5 P2 F2 177.5(3)
F1 P2 F2 92.2(3)
F3 P2 F2 86.3(3)
F6 P2 F2 90.7(2)
F5 P2 F4 90.5(3)
F1 P2 F4 179.2(3)
F3 P2 F4 89.7(2)
F6 P2 F4 92.1(2)
F2 P2 F4 87.2(2)
C2 N1 C1 111.7(3)
C2 N1 C4 118.0(3)
C1 N1 C4 129.9(3)
C2 N2 C3 110.7(3)
C2 N2 C8 127.0(3)
C3 N2 C8 122.4(3)
C3 C1 N1 107.2(4)
C3 C1 H1 126.4
N1 C1 H1 126.4
N1 C2 N2 104.0(3)
N1 C2 Ru1 119.9(3)
N2 C2 Ru1 136.0(3)
C1 C3 N2 106.4(4)
C1 C3 H3 126.8
N2 C3 H3 126.8
N1 C4 C5 108.0(3)
N1 C4 H4A 110.1
C5 C4 H4A 110.1
N1 C4 H4B 110.1
C5 C4 H4B 110.1
H4A C4 H4B 108.4
C6 C5 C4 119.5(3)
C6 C5 C7 119.6(4)
C4 C5 C7 113.4(3)
C6 C5 Ru1 71.0(2)
C4 C5 Ru1 110.3(2)
C7 C5 Ru1 115.4(3)
C5 C6 Ru1 72.1(2)
C5 C6 H6A 116.4
Ru1 C6 H6A 116.4
C5 C6 H6B 116.4
Ru1 C6 H6B 116.4
H6A C6 H6B 113.4
C5 C7 H7A 109.5
C5 C7 H7B 109.5
H7A C7 H7B 109.5
C5 C7 H7C 109.5
H7A C7 H7C 109.5
H7B C7 H7C 109.5
N2 C8 C9 114.0(3)
N2 C8 H8A 108.7
C9 C8 H8A 108.7
N2 C8 H8B 108.7
C9 C8 H8B 108.7
H8A C8 H8B 107.6
C14 C9 C10 118.9(4)
C14 C9 C8 123.8(4)
C10 C9 C8 117.3(4)
C11 C10 C9 120.9(4)
C11 C10 H10 119.6
C9 C10 H10 119.6
C12 C11 C10 119.3(4)
C12 C11 H11 120.3
C10 C11 H11 120.3
C11 C12 C13 120.3(5)
C11 C12 H12 119.9
C13 C12 H12 119.9
C12 C13 C14 120.8(5)
C12 C13 H13 119.6
C14 C13 H13 119.6
C9 C14 C13 119.9(4)
C9 C14 H14 120.1
C13 C14 H14 120.1
C19 C15 C16 108.8(4)
C19 C15 Ru1 71.7(3)
C16 C15 Ru1 71.2(2)
C19 C15 H15 125.5
C16 C15 H15 125.5
Ru1 C15 H15 125.5
C17 C16 C15 107.2(4)
C17 C16 Ru1 70.0(2)
C15 C16 Ru1 72.1(2)
C17 C16 H16 126.3
C15 C16 H16 126.3
Ru1 C16 H16 126.3
C16 C17 C18 107.9(4)
C16 C17 Ru1 73.3(2)
C18 C17 Ru1 72.4(2)
C16 C17 H17 125.8
C18 C17 H17 125.8
Ru1 C17 H17 125.8
C19 C18 C17 108.3(4)
C19 C18 Ru1 72.7(3)
C17 C18 Ru1 70.2(2)
C19 C18 H18 125.8
C17 C18 H18 125.8
Ru1 C18 H18 125.8
C18 C19 C15 107.7(4)
C18 C19 Ru1 71.0(2)
C15 C19 Ru1 72.1(3)
C18 C19 H19 126.0
C15 C19 H19 126.0
Ru1 C19 H19 126.0
C21 C20 C25 118.9(3)
C21 C20 P1 120.4(3)
C25 C20 P1 120.5(3)
C20 C21 C22 119.6(4)
C20 C21 H21 120.2
C22 C21 H21 120.2
C23 C22 C21 120.6(4)
C23 C22 H22 119.7
C21 C22 H22 119.7
C24 C23 C22 120.1(4)
C24 C23 H23 120.0
C22 C23 H23 120.0
C23 C24 C25 120.3(4)
C23 C24 H24 119.8
C25 C24 H24 119.8
C20 C25 C24 120.4(4)
C20 C25 H25 119.8
C24 C25 H25 119.8
C27 C26 C31 118.7(3)
C27 C26 P1 120.7(3)
C31 C26 P1 120.5(3)
C28 C27 C26 120.9(4)
C28 C27 H27 119.6
C26 C27 H27 119.6
C29 C28 C27 119.6(4)
C29 C28 H28 120.2
C27 C28 H28 120.2
C30 C29 C28 120.5(4)
C30 C29 H29 119.8
C28 C29 H29 119.8
C29 C30 C31 120.8(4)
C29 C30 H30 119.6
C31 C30 H30 119.6
C30 C31 C26 119.5(4)
C30 C31 H31 120.3
C26 C31 H31 120.3
C37 C32 C33 118.0(3)
C37 C32 P1 124.7(3)
C33 C32 P1 117.3(3)
C34 C33 C32 120.7(4)
C34 C33 H33 119.6
C32 C33 H33 119.6
C33 C34 C35 119.7(4)
C33 C34 H34 120.1
C35 C34 H34 120.1
C36 C35 C34 119.5(4)
C36 C35 H35 120.3
C34 C35 H35 120.3
C35 C36 C37 121.7(4)
C35 C36 H36 119.1
C37 C36 H36 119.1
C32 C37 C36 120.4(4)
C32 C37 H37 119.8
C36 C37 H37 119.8
Cl40 C38 Cl39 112.9(4)
Cl40 C38 H38A 109.0
Cl39 C38 H38A 109.0
Cl40 C38 H38B 109.0
Cl39 C38 H38B 109.0
H38A C38 H38B 107.8

loop_
_geom_bond_atom_site_label_1
_geom_bond_atom_site_label_2
_geom_bond_distance
Ru1 C2 2.042(4)
Ru1 C17 2.207(4)
Ru1 C6 2.218(4)
Ru1 C5 2.232(4)
Ru1 C18 2.235(4)
Ru1 C16 2.250(4)
Ru1 C19 2.257(5)
Ru1 C15 2.263(4)
Ru1 P1 2.2993(10)
Cl39 C38 1.778(6)
Cl40 C38 1.657(7)
P1 C26 1.830(4)
P1 C32 1.834(4)
P1 C20 1.845(4)
P2 F5 1.539(4)
P2 F1 1.565(3)
P2 F3 1.571(4)
P2 F6 1.576(3)
P2 F2 1.581(4)
P2 F4 1.591(3)
N1 C2 1.348(5)
N1 C1 1.372(5)
N1 C4 1.461(5)
N2 C2 1.357(5)
N2 C3 1.395(5)
N2 C8 1.461(5)
C1 C3 1.332(6)
C1 H1 0.9500
C3 H3 0.9500
C4 C5 1.512(5)
C4 H4A 0.9900
C4 H4B 0.9900
C5 C6 1.411(5)
C5 C7 1.522(5)
C6 H6A 0.9900
C6 H6B 0.9900
C7 H7A 0.9800
C7 H7B 0.9800
C7 H7C 0.9800
C8 C9 1.501(6)
C8 H8A 0.9900
C8 H8B 0.9900
C9 C14 1.386(6)
C9 C10 1.403(6)
C10 C11 1.394(6)
C10 H10 0.9500
C11 C12 1.374(7)
C11 H11 0.9500
C12 C13 1.386(8)
C12 H12 0.9500
C13 C14 1.387(7)
C13 H13 0.9500
C14 H14 0.9500
C15 C19 1.403(8)
C15 C16 1.421(7)
C15 H15 1.0000
C16 C17 1.405(6)
C16 H16 1.0000
C17 C18 1.424(6)
C17 H17 1.0000
C18 C19 1.399(7)
C18 H18 1.0000
C19 H19 1.0000
C20 C21 1.386(5)
C20 C25 1.390(5)
C21 C22 1.412(6)
C21 H21 0.9500
C22 C23 1.368(7)
C22 H22 0.9500
C23 C24 1.364(6)
C23 H23 0.9500
C24 C25 1.401(5)
C24 H24 0.9500
C25 H25 0.9500
C26 C27 1.392(5)
C26 C31 1.406(5)
C27 C28 1.391(6)
C27 H27 0.9500
C28 C29 1.383(6)
C28 H28 0.9500
C29 C30 1.364(7)
C29 H29 0.9500
C30 C31 1.399(6)
C30 H30 0.9500
C31 H31 0.9500
C32 C37 1.385(5)
C32 C33 1.406(5)
C33 C34 1.390(5)
C33 H33 0.9500
C34 C35 1.402(7)
C34 H34 0.9500
C35 C36 1.341(7)
C35 H35 0.9500
C36 C37 1.397(6)
C36 H36 0.9500
C37 H37 0.9500
C38 H38A 0.9900
C38 H38B 0.9900

loop_
_geom_torsion_atom_site_label_1
_geom_torsion_atom_site_label_2
_geom_torsion_atom_site_label_3
_geom_torsion_atom_site_label_4
_geom_torsion
C2 N1 C1 C3 0.5(5)
C4 N1 C1 C3 -172.2(4)
C1 N1 C2 N2 -0.7(4)
C4 N1 C2 N2 172.9(3)
C1 N1 C2 Ru1 176.3(3)
C4 N1 C2 Ru1 -10.0(4)
C3 N2 C2 N1 0.7(4)
C8 N2 C2 N1 180.0(4)
C3 N2 C2 Ru1 -175.6(3)
C8 N2 C2 Ru1 3.7(6)
N1 C1 C3 N2 -0.1(5)
C2 N2 C3 C1 -0.4(5)
C8 N2 C3 C1 -179.7(4)
C2 N1 C4 C5 26.6(5)
C1 N1 C4 C5 -161.0(4)
N1 C4 C5 C6 -108.4(4)
N1 C4 C5 C7 101.7(4)
N1 C4 C5 Ru1 -29.4(4)
C4 C5 C6 Ru1 103.0(3)
C7 C5 C6 Ru1 -109.0(3)
C2 N2 C8 C9 -91.4(5)
C3 N2 C8 C9 87.8(5)
N2 C8 C9 C14 -19.8(5)
N2 C8 C9 C10 160.2(3)
C14 C9 C10 C11 0.1(6)
C8 C9 C10 C11 -179.9(3)
C9 C10 C11 C12 1.3(6)
C10 C11 C12 C13 -1.4(6)
C11 C12 C13 C14 0.1(7)
C10 C9 C14 C13 -1.5(6)
C8 C9 C14 C13 178.5(4)
C12 C13 C14 C9 1.4(7)
C19 C15 C16 C17 0.6(5)
Ru1 C15 C16 C17 -61.6(3)
C19 C15 C16 Ru1 62.2(3)
C15 C16 C17 C18 -1.6(4)
Ru1 C16 C17 C18 -64.6(3)
C15 C16 C17 Ru1 63.0(3)
C16 C17 C18 C19 2.0(5)
Ru1 C17 C18 C19 -63.2(3)
C16 C17 C18 Ru1 65.2(3)
C17 C18 C19 C15 -1.6(5)
Ru1 C18 C19 C15 -63.2(3)
C17 C18 C19 Ru1 61.6(3)
C16 C15 C19 C18 0.7(5)
Ru1 C15 C19 C18 62.5(3)
C16 C15 C19 Ru1 -61.8(3)
C26 P1 C20 C21 -169.8(3)
C32 P1 C20 C21 -66.3(3)
Ru1 P1 C20 C21 63.2(3)
C26 P1 C20 C25 15.6(3)
C32 P1 C20 C25 119.1(3)
Ru1 P1 C20 C25 -111.3(3)
C25 C20 C21 C22 -3.1(6)
P1 C20 C21 C22 -177.7(3)
C20 C21 C22 C23 1.5(6)
C21 C22 C23 C24 -0.3(7)
C22 C23 C24 C25 0.7(7)
C21 C20 C25 C24 3.5(6)
P1 C20 C25 C24 178.1(3)
C23 C24 C25 C20 -2.3(6)
C32 P1 C26 C27 -37.4(3)
C20 P1 C26 C27 68.8(3)
Ru1 P1 C26 C27 -162.7(2)
C32 P1 C26 C31 147.0(3)
C20 P1 C26 C31 -106.8(3)
Ru1 P1 C26 C31 21.7(3)
C31 C26 C27 C28 1.4(5)
P1 C26 C27 C28 -174.2(3)
C26 C27 C28 C29 0.9(6)
C27 C28 C29 C30 -2.2(6)
C28 C29 C30 C31 1.1(6)
C29 C30 C31 C26 1.3(6)
C27 C26 C31 C30 -2.5(5)
P1 C26 C31 C30 173.2(3)
C26 P1 C32 C37 119.3(3)
C20 P1 C32 C37 15.0(4)
Ru1 P1 C32 C37 -115.8(3)
C26 P1 C32 C33 -60.8(3)
C20 P1 C32 C33 -165.1(3)
Ru1 P1 C32 C33 64.1(3)
C37 C32 C33 C34 0.3(5)
P1 C32 C33 C34 -179.6(3)
C32 C33 C34 C35 0.4(6)
C33 C34 C35 C36 -0.5(6)
C34 C35 C36 C37 -0.1(7)
C33 C32 C37 C36 -1.0(5)
P1 C32 C37 C36 178.9(3)
C35 C36 C37 C32 0.9(6)
